data_1550438
loop_
_publ_author_name
'Gajarushi, Ashwini S.'
'Wasim, Mohd'
'Nabi, Rizwan'
'Kancharlapalli, Srinivasu'
'Rao, V. Ramgopal'
'Rajaraman, Gopalan'
'Subramaniam, Chandramouli'
'Shanmugam, Maheswaran'

_publ_section_title
;
 Lanthanide complexes as molecular dopants for realizing air-stable n-type
 graphene logic inverters with symmetric transconductance
;
_journal_issue 4
_journal_name_full 'Materials Horizons'
_journal_page_first 743
_journal_paper_doi 10.1039/C8MH01241E
_journal_volume 6
_journal_year 2019
_chemical_formula_sum 'C26 H18 Ce N9 O9'
_chemical_formula_weight 740.61
_space_group_crystal_system monoclinic
_space_group_IT_number 15
_space_group_name_Hall '-C 2yc'
_space_group_name_H-M_alt 'C 1 2/c 1'
_symmetry_space_group_name_Hall '-C 2yc'
_symmetry_space_group_name_H-M 'C 1 2/c 1'
_atom_sites_solution_hydrogens geom
_audit_creation_method SHELXL-2014/7
_audit_update_record
;
2018-06-13 deposited with the CCDC.
2019-01-02 downloaded from the CCDC.
;
_cell_angle_alpha 90
_cell_angle_beta 118.320(13)
_cell_angle_gamma 90
_cell_formula_units_Z 4
_cell_length_a 15.0921(16)
_cell_length_b 10.8118(8)
_cell_length_c 19.5232(17)
_cell_measurement_reflns_used 3916
_cell_measurement_temperature 150
_cell_measurement_theta_max 30.3400
_cell_measurement_theta_min 2.3560
_cell_volume 2804.4(6)
_computing_cell_refinement 'CrysAlisPro 1.171.38.41 (Rigaku OD, 2015)'
_computing_data_collection 'CrysAlisPro 1.171.38.41 (Rigaku OD, 2015)'
_computing_data_reduction 'CrysAlisPro 1.171.38.41 (Rigaku OD, 2015)'
_computing_molecular_graphics 'BRUKER SHELXTL'
_computing_structure_refinement 'SHELXL-2014/7 (Sheldrick, 2014)'
_computing_structure_solution 'SHELXL-2014/7 (Sheldrick, 2014)'
_diffrn_ambient_temperature 150
_diffrn_measured_fraction_theta_full 1.000
_diffrn_measured_fraction_theta_max 1.000
_diffrn_measurement_device_type 'dtrek-CrysAlisPro-abstract goniometer imported rigaku-d*trek images'
_diffrn_radiation_type MoK\a
_diffrn_radiation_wavelength 0.71073
_diffrn_reflns_av_R_equivalents 0.0887
_diffrn_reflns_av_unetI/netI 0.0989
_diffrn_reflns_Laue_measured_fraction_full 1.000
_diffrn_reflns_Laue_measured_fraction_max 1.000
_diffrn_reflns_limit_h_max 17
_diffrn_reflns_limit_h_min -17
_diffrn_reflns_limit_k_max 11
_diffrn_reflns_limit_k_min -12
_diffrn_reflns_limit_l_max 23
_diffrn_reflns_limit_l_min -23
_diffrn_reflns_number 6863
_diffrn_reflns_point_group_measured_fraction_full 1.000
_diffrn_reflns_point_group_measured_fraction_max 1.000
_diffrn_reflns_theta_full 25.000
_diffrn_reflns_theta_max 25.000
_diffrn_reflns_theta_min 2.362
_exptl_absorpt_coefficient_mu 1.694
_exptl_absorpt_correction_T_max 1.00000
_exptl_absorpt_correction_T_min 0.68195
_exptl_absorpt_correction_type multi-scan
_exptl_absorpt_process_details
;
CrysAlisPro 1.171.38.41 (Rigaku Oxford Diffraction, 2015)
Empirical absorption correction using spherical harmonics,
 implemented in SCALE3 ABSPACK scaling algorithm.
;
_exptl_crystal_colour yellow
_exptl_crystal_density_diffrn 1.754
_exptl_crystal_description 'block shaped'
_exptl_crystal_F_000 1468
_refine_diff_density_max 0.980
_refine_diff_density_min -1.404
_refine_diff_density_rms 0.247
_refine_ls_extinction_method none
_refine_ls_goodness_of_fit_ref 1.081
_refine_ls_hydrogen_treatment constr
_refine_ls_matrix_type full
_refine_ls_number_parameters 207
_refine_ls_number_reflns 2463
_refine_ls_number_restraints 18
_refine_ls_restrained_S_all 1.083
_refine_ls_R_factor_all 0.0708
_refine_ls_R_factor_gt 0.0503
_refine_ls_shift/su_max 0.000
_refine_ls_shift/su_mean 0.000
_refine_ls_structure_factor_coef Fsqd
_refine_ls_weighting_details 'w=1/[\s^2^(Fo^2^)+(0.0510P)^2^] where P=(Fo^2^+2Fc^2^)/3'
_refine_ls_weighting_scheme calc
_refine_ls_wR_factor_gt 0.1067
_refine_ls_wR_factor_ref 0.1187
_reflns_Friedel_coverage 0.000
_reflns_number_gt 2078
_reflns_number_total 2463
_reflns_threshold_expression 'I > 2\s(I)'
_cod_data_source_file c8mh01241e2.cif
_cod_data_source_block cel1
_cod_depositor_comments 'Adding full bibliography for 1550437--1550438.cif.'
_cod_original_cell_volume 2804.4(5)
_cod_database_code 1550438
_shelx_shelxl_version_number 2014/7
_shelx_space_group_comment
;
The symmetry employed for this shelxl refinement is uniquely defined
by the following loop, which should always be used as a source of
symmetry information in preference to the above space-group names.
They are only intended as comments.
;

loop_
_space_group_symop_operation_xyz
'x, y, z'
'-x, y, -z+1/2'
'x+1/2, y+1/2, z'
'-x+1/2, y+1/2, -z+1/2'
'-x, -y, -z'
'x, -y, z-1/2'
'-x+1/2, -y+1/2, -z'
'x+1/2, -y+1/2, z-1/2'

loop_
_atom_site_label
_atom_site_type_symbol
_atom_site_fract_x
_atom_site_fract_y
_atom_site_fract_z
_atom_site_U_iso_or_equiv
_atom_site_adp_type
_atom_site_occupancy
_atom_site_site_symmetry_order
_atom_site_calc_flag
_atom_site_refinement_flags_posn
_atom_site_refinement_flags_adp
_atom_site_refinement_flags_occupancy
_atom_site_disorder_assembly
_atom_site_disorder_group
O53 O 0.6483(3) -0.0143(4) 0.8755(2) 0.0420(12) Uani 1 1 d . . . . .
O51 O 0.5219(3) -0.1433(3) 0.8308(2) 0.0285(10) Uani 1 1 d . . . . .
Ce01 Ce 0.5000 -0.34918(4) 0.7500 0.0272(2) Uani 1 2 d S T P . .
O52 O 0.6533(3) -0.1860(4) 0.8175(2) 0.0314(10) Uani 1 1 d . . . . .
N51 N 0.6094(4) -0.1132(4) 0.8417(2) 0.0294(12) Uani 1 1 d . . . . .
N11 N 0.3090(4) -0.4376(4) 0.6749(2) 0.0329(13) Uani 1 1 d . . . . .
C11 C 0.2564(5) -0.4583(6) 0.7124(3) 0.0362(16) Uani 1 1 d . . . . .
N12 N 0.4064(4) -0.3783(4) 0.5908(2) 0.0293(12) Uani 1 1 d . . . . .
C12 C 0.1584(5) -0.5035(6) 0.6763(3) 0.0432(18) Uani 1 1 d . . . . .
H12A H 0.1233 -0.5158 0.7041 0.052 Uiso 1 1 calc R U . . .
N13 N 0.6078(4) -0.3749(4) 0.6709(2) 0.0280(12) Uani 1 1 d . . . . .
C13 C 0.1146(5) -0.5297(6) 0.5972(3) 0.0401(17) Uani 1 1 d . . . . .
H13A H 0.0501 -0.5629 0.5714 0.048 Uiso 1 1 calc R U . . .
C14 C 0.1662(5) -0.5067(5) 0.5578(3) 0.0335(15) Uani 1 1 d . . . . .
H14A H 0.1365 -0.5213 0.5045 0.040 Uiso 1 1 calc R U . . .
C15 C 0.2651(5) -0.4606(5) 0.5979(3) 0.0321(15) Uani 1 1 d . . . . .
C16 C 0.3208(5) -0.4312(5) 0.5567(3) 0.0329(15) Uani 1 1 d . . . . .
H16A H 0.2935 -0.4513 0.5042 0.039 Uiso 1 1 calc R U . . .
C17 C 0.4588(5) -0.3498(5) 0.5486(3) 0.0281(14) Uani 1 1 d . . . . .
C18 C 0.4094(5) -0.3204(5) 0.4685(3) 0.0337(15) Uani 1 1 d . . . . .
H18A H 0.3395 -0.3178 0.4409 0.040 Uiso 1 1 calc R U . . .
C19 C 0.4651(6) -0.2961(6) 0.4320(3) 0.0402(18) Uani 1 1 d . . . . .
H19A H 0.4326 -0.2777 0.3791 0.048 Uiso 1 1 calc R U . . .
C20 C 0.5689(5) -0.2980(5) 0.4718(3) 0.0380(16) Uani 1 1 d . . . . .
H20A H 0.6059 -0.2827 0.4458 0.046 Uiso 1 1 calc R U . . .
C21 C 0.6181(5) -0.3232(5) 0.5515(3) 0.0340(15) Uani 1 1 d . . . . .
H21A H 0.6881 -0.3222 0.5790 0.041 Uiso 1 1 calc R U . . .
C22 C 0.5637(5) -0.3493(5) 0.5893(3) 0.0278(14) Uani 1 1 d . . . . .
C23 C 0.6926(5) -0.4314(6) 0.7033(3) 0.0377(16) Uani 1 1 d . . . . .
H23 H 0.7224 -0.4558 0.6733 0.045 Uiso 1 1 calc R U . . .
N61 N 0.5000 -0.6286(13) 0.7500 0.077(8) Uiso 0.5 2 d DS U P A 1
O61 O 0.4794(10) -0.5699(10) 0.7962(6) 0.061(4) Uiso 0.5 1 d D U P A 1
O63 O 0.5000 -0.7454(11) 0.7500 0.063(4) Uiso 0.5 2 d DS U P A 1
N61A N 0.4790(4) -0.6321(8) 0.7436(5) 0.021(4) Uiso 0.25 1 d D U P A 2
O61A O 0.5077(8) -0.5772(8) 0.8078(3) 0.030(3) Uiso 0.5 1 d D U P A 2
O63A O 0.4386(10) -0.7371(9) 0.7304(6) 0.042(4) Uiso 0.25 1 d D U P A 2

loop_
_atom_site_aniso_label
_atom_site_aniso_U_11
_atom_site_aniso_U_22
_atom_site_aniso_U_33
_atom_site_aniso_U_23
_atom_site_aniso_U_13
_atom_site_aniso_U_12
O53 0.037(3) 0.048(3) 0.035(2) -0.0104(19) 0.013(2) -0.010(2)
O51 0.019(2) 0.040(2) 0.0283(18) 0.0012(16) 0.0129(18) 0.0025(19)
Ce01 0.0226(3) 0.0388(3) 0.0191(2) 0.000 0.0089(2) 0.000
O52 0.019(2) 0.048(2) 0.0280(18) -0.0044(17) 0.0118(18) 0.005(2)
N51 0.022(3) 0.044(3) 0.015(2) 0.006(2) 0.004(2) -0.002(3)
N11 0.035(3) 0.040(3) 0.021(2) -0.001(2) 0.011(2) -0.009(2)
C11 0.035(4) 0.047(4) 0.030(3) -0.004(3) 0.018(3) -0.013(3)
N12 0.027(3) 0.039(3) 0.021(2) 0.0000(19) 0.011(2) -0.004(2)
C12 0.031(4) 0.057(4) 0.035(3) -0.001(3) 0.010(3) -0.012(3)
N13 0.025(3) 0.041(3) 0.021(2) 0.0013(19) 0.013(2) 0.006(2)
C13 0.029(4) 0.046(4) 0.037(3) 0.002(3) 0.009(3) -0.014(3)
C14 0.030(4) 0.040(3) 0.028(3) -0.001(2) 0.013(3) -0.011(3)
C15 0.034(4) 0.033(3) 0.027(3) -0.001(2) 0.013(3) -0.012(3)
C16 0.034(4) 0.039(3) 0.020(2) -0.003(2) 0.008(3) -0.002(3)
C17 0.031(4) 0.032(3) 0.023(3) -0.001(2) 0.013(3) 0.000(3)
C18 0.030(4) 0.044(3) 0.024(3) -0.001(2) 0.010(3) 0.004(3)
C19 0.061(5) 0.040(3) 0.021(3) 0.005(2) 0.019(3) 0.009(3)
C20 0.047(5) 0.043(3) 0.026(3) -0.005(3) 0.019(3) 0.004(3)
C21 0.025(4) 0.045(3) 0.032(3) 0.002(3) 0.014(3) 0.009(3)
C22 0.034(4) 0.028(3) 0.025(3) 0.002(2) 0.016(3) -0.001(3)
C23 0.030(4) 0.057(4) 0.024(3) 0.002(3) 0.012(3) 0.009(3)

loop_
_atom_type_symbol
_atom_type_description
_atom_type_scat_dispersion_real
_atom_type_scat_dispersion_imag
_atom_type_scat_source
C C 0.0033 0.0016 'International Tables Vol C Tables 4.2.6.8 and 6.1.1.4'
H H 0.0000 0.0000 'International Tables Vol C Tables 4.2.6.8 and 6.1.1.4'
Ce Ce -0.2486 2.6331 'International Tables Vol C Tables 4.2.6.8 and 6.1.1.4'
N N 0.0061 0.0033 'International Tables Vol C Tables 4.2.6.8 and 6.1.1.4'
O O 0.0106 0.0060 'International Tables Vol C Tables 4.2.6.8 and 6.1.1.4'

loop_
_geom_angle_atom_site_label_1
_geom_angle_atom_site_label_2
_geom_angle_atom_site_label_3
_geom_angle
_geom_angle_site_symmetry_1
_geom_angle_site_symmetry_3
N51 O51 Ce01 98.0(3) . .
O61 Ce01 O61 48.9(3) 2_656 .
O61 Ce01 O51 164.9(3) 2_656 .
O61 Ce01 O51 124.04(17) . .
O61 Ce01 O51 124.04(17) 2_656 2_656
O61 Ce01 O51 164.9(3) . 2_656
O51 Ce01 O51 66.21(16) . 2_656
O51 Ce01 O61A 170.08(14) . 2_656
O51 Ce01 O61A 123.37(13) 2_656 2_656
O51 Ce01 O61A 123.37(13) . .
O51 Ce01 O61A 170.08(14) 2_656 .
O61A Ce01 O61A 47.2(2) 2_656 .
O61 Ce01 O52 123.2(3) 2_656 .
O61 Ce01 O52 129.8(3) . .
O51 Ce01 O52 47.73(13) . .
O51 Ce01 O52 65.12(11) 2_656 .
O61A Ce01 O52 131.2(2) 2_656 .
O61A Ce01 O52 122.5(2) . .
O61 Ce01 O52 129.8(3) 2_656 2_656
O61 Ce01 O52 123.2(3) . 2_656
O51 Ce01 O52 65.13(11) . 2_656
O51 Ce01 O52 47.73(13) 2_656 2_656
O61A Ce01 O52 122.5(2) 2_656 2_656
O61A Ce01 O52 131.2(2) . 2_656
O52 Ce01 O52 98.53(17) . 2_656
O61 Ce01 N11 76.3(3) 2_656 .
O61 Ce01 N11 66.2(3) . .
O51 Ce01 N11 114.63(14) . .
O51 Ce01 N11 99.97(13) 2_656 .
O61A Ce01 N11 68.1(3) 2_656 .
O61A Ce01 N11 74.2(2) . .
O52 Ce01 N11 159.61(14) . .
O52 Ce01 N11 61.46(13) 2_656 .
O61 Ce01 N11 66.2(3) 2_656 2_656
O61 Ce01 N11 76.3(3) . 2_656
O51 Ce01 N11 99.97(13) . 2_656
O51 Ce01 N11 114.64(14) 2_656 2_656
O61A Ce01 N11 74.2(2) 2_656 2_656
O61A Ce01 N11 68.1(3) . 2_656
O52 Ce01 N11 61.46(13) . 2_656
O52 Ce01 N11 159.61(14) 2_656 2_656
N11 Ce01 N11 138.8(2) . 2_656
O61 Ce01 N13 107.51(19) 2_656 2_656
O61 Ce01 N13 60.92(18) . 2_656
O51 Ce01 N13 71.92(13) . 2_656
O51 Ce01 N13 118.73(13) 2_656 2_656
O61A Ce01 N13 102.95(19) 2_656 2_656
O61A Ce01 N13 65.8(2) . 2_656
O52 Ce01 N13 113.06(13) . 2_656
O52 Ce01 N13 74.99(13) 2_656 2_656
N11 Ce01 N13 60.38(13) . 2_656
N11 Ce01 N13 115.00(14) 2_656 2_656
O61 Ce01 N13 60.92(18) 2_656 .
O61 Ce01 N13 107.51(19) . .
O51 Ce01 N13 118.73(14) . .
O51 Ce01 N13 71.92(13) 2_656 .
O61A Ce01 N13 65.8(2) 2_656 .
O61A Ce01 N13 102.95(19) . .
O52 Ce01 N13 74.99(13) . .
O52 Ce01 N13 113.06(13) 2_656 .
N11 Ce01 N13 115.01(14) . .
N11 Ce01 N13 60.38(13) 2_656 .
N13 Ce01 N13 168.33(19) 2_656 .
N51 O52 Ce01 96.3(3) . .
O53 N51 O52 122.4(5) . .
O53 N51 O51 119.8(5) . .
O52 N51 O51 117.8(5) . .
C11 N11 C15 118.5(5) . .
C11 N11 Ce01 121.4(3) . .
C15 N11 Ce01 120.1(4) . .
N11 C11 C12 123.3(5) . .
N11 C11 C23 116.6(6) . 2_656
C12 C11 C23 120.0(6) . 2_656
C16 N12 C17 119.9(5) . .
C16 N12 Ce01 119.4(4) . .
C17 N12 Ce01 120.1(3) . .
C11 C12 C13 117.7(7) . .
C11 C12 H12A 121.1 . .
C13 C12 H12A 121.1 . .
C23 N13 C22 117.9(5) . .
C23 N13 Ce01 119.5(4) . .
C22 N13 Ce01 121.4(4) . .
C14 C13 C12 119.7(6) . .
C14 C13 H13A 120.1 . .
C12 C13 H13A 120.1 . .
C13 C14 C15 119.6(5) . .
C13 C14 H14A 120.2 . .
C15 C14 H14A 120.2 . .
N11 C15 C14 121.0(6) . .
N11 C15 C16 118.2(5) . .
C14 C15 C16 120.7(5) . .
N12 C16 C15 121.3(5) . .
N12 C16 H16A 119.3 . .
C15 C16 H16A 119.3 . .
C22 C17 C18 119.3(6) . .
C22 C17 N12 117.6(5) . .
C18 C17 N12 123.1(6) . .
C19 C18 C17 119.4(6) . .
C19 C18 H18A 120.3 . .
C17 C18 H18A 120.3 . .
C18 C19 C20 121.4(5) . .
C18 C19 H19A 119.3 . .
C20 C19 H19A 119.3 . .
C19 C20 C21 119.5(6) . .
C19 C20 H20A 120.3 . .
C21 C20 H20A 120.3 . .
C22 C21 C20 120.2(6) . .
C22 C21 H21A 119.9 . .
C20 C21 H21A 119.9 . .
C21 C22 C17 120.2(5) . .
C21 C22 N13 123.9(6) . .
C17 C22 N13 115.9(6) . .
N13 C23 C11 120.9(6) . 2_656
N13 C23 H23 119.6 . .
C11 C23 H23 119.6 2_656 .
O61 N61 O61 119.3(9) . 2_656
O61 N61 O63 120.4(5) . .
O61 N61 O63 120.4(5) 2_656 .
O61 N61 Ce01 59.6(5) . .
O61 N61 Ce01 59.6(5) 2_656 .
O63 N61 Ce01 180.0 . .
N61 O61 Ce01 95.9(5) . .
N61A N61A O63A 115.3(4) 2_656 .
N61A N61A O61A 77.3(14) 2_656 2_656
O63A N61A O61A 120.4(8) . 2_656
N61A N61A O61A 77.0(14) 2_656 .
O63A N61A O61A 122.2(9) . .
O61A N61A O61A 117.3(7) 2_656 .
N61A N61A O63A 45.9(6) 2_656 2_656
O63A N61A O63A 69.4(10) . 2_656
O61A N61A O63A 101.3(7) 2_656 2_656
O61A N61A O63A 99.8(7) . 2_656
N61A O61A N61A 25.7(5) 2_656 .
N61A O61A Ce01 95.1(4) 2_656 .
N61A O61A Ce01 95.1(4) . .
N61A O63A N61A 18.7(3) . 2_656
N61A O63A O63A 64.7(4) . 2_656
N61A O63A O63A 45.9(6) 2_656 2_656

loop_
_geom_bond_atom_site_label_1
_geom_bond_atom_site_label_2
_geom_bond_distance
_geom_bond_site_symmetry_2
O53 N51 1.248(6) .
O51 N51 1.277(7) .
O51 Ce01 2.657(4) .
Ce01 O61 2.621(10) 2_656
Ce01 O61 2.621(10) .
Ce01 O51 2.657(4) 2_656
Ce01 O61A 2.691(8) 2_656
Ce01 O61A 2.691(8) .
Ce01 O52 2.704(4) .
Ce01 O52 2.704(4) 2_656
Ce01 N11 2.713(5) .
Ce01 N11 2.713(5) 2_656
Ce01 N13 2.736(5) 2_656
Ce01 N13 2.736(5) .
O52 N51 1.256(6) .
N11 C11 1.329(8) .
N11 C15 1.348(6) .
C11 C12 1.391(9) .
C11 C23 1.479(7) 2_656
N12 C16 1.275(8) .
N12 C17 1.419(8) .
C12 C13 1.391(8) .
C12 H12A 0.9300 .
N13 C23 1.282(8) .
N13 C22 1.432(6) .
C13 C14 1.351(9) .
C13 H13A 0.9300 .
C14 C15 1.408(8) .
C14 H14A 0.9300 .
C15 C16 1.447(9) .
C16 H16A 0.9300 .
C17 C22 1.394(9) .
C17 C18 1.413(7) .
C18 C19 1.361(9) .
C18 H18A 0.9300 .
C19 C20 1.380(9) .
C19 H19A 0.9300 .
C20 C21 1.396(7) .
C20 H20A 0.9300 .
C21 C22 1.370(9) .
C21 H21A 0.9300 .
C23 C11 1.479(7) 2_656
C23 H23 0.9300 .
N61 O61 1.257(5) .
N61 O61 1.257(5) 2_656
N61 O63 1.263(8) .
N61A N61A 0.561(11) 2_656
N61A O63A 1.256(8) .
N61A O61A 1.261(8) 2_656
N61A O61A 1.263(8) .
N61A O63A 1.580(11) 2_656
O61A N61A 1.261(8) 2_656
O63A N61A 1.580(11) 2_656
O63A O63A 1.64(3) 2_656

loop_
_geom_torsion_atom_site_label_1
_geom_torsion_atom_site_label_2
_geom_torsion_atom_site_label_3
_geom_torsion_atom_site_label_4
_geom_torsion
_geom_torsion_site_symmetry_1
_geom_torsion_site_symmetry_4
Ce01 O52 N51 O53 -176.5(4) . .
Ce01 O52 N51 O51 3.7(4) . .
Ce01 O51 N51 O53 176.4(4) . .
Ce01 O51 N51 O52 -3.7(4) . .
C15 N11 C11 C12 0.4(9) . .
Ce01 N11 C11 C12 180.0(5) . .
C15 N11 C11 C23 -179.8(5) . 2_656
Ce01 N11 C11 C23 -0.3(7) . 2_656
N11 C11 C12 C13 1.0(10) . .
C23 C11 C12 C13 -178.7(6) 2_656 .
C11 C12 C13 C14 -2.4(10) . .
C12 C13 C14 C15 2.3(10) . .
C11 N11 C15 C14 -0.6(9) . .
Ce01 N11 C15 C14 179.9(4) . .
C11 N11 C15 C16 176.6(6) . .
Ce01 N11 C15 C16 -3.0(7) . .
C13 C14 C15 N11 -0.8(9) . .
C13 C14 C15 C16 -177.8(6) . .
C17 N12 C16 C15 -179.5(5) . .
Ce01 N12 C16 C15 8.8(8) . .
N11 C15 C16 N12 -4.0(9) . .
C14 C15 C16 N12 173.1(6) . .
C16 N12 C17 C22 -149.9(5) . .
Ce01 N12 C17 C22 21.7(6) . .
C16 N12 C17 C18 31.2(8) . .
Ce01 N12 C17 C18 -157.2(4) . .
C22 C17 C18 C19 2.1(8) . .
N12 C17 C18 C19 -179.0(5) . .
C17 C18 C19 C20 -0.8(9) . .
C18 C19 C20 C21 -1.2(9) . .
C19 C20 C21 C22 1.9(9) . .
C20 C21 C22 C17 -0.6(8) . .
C20 C21 C22 N13 -179.3(5) . .
C18 C17 C22 C21 -1.4(8) . .
N12 C17 C22 C21 179.6(5) . .
C18 C17 C22 N13 177.4(5) . .
N12 C17 C22 N13 -1.5(7) . .
C23 N13 C22 C21 -33.4(8) . .
Ce01 N13 C22 C21 159.1(4) . .
C23 N13 C22 C17 147.8(6) . .
Ce01 N13 C22 C17 -19.7(6) . .
C22 N13 C23 C11 178.6(5) . 2_656
Ce01 N13 C23 C11 -13.6(8) . 2_656
O61 N61 O61 Ce01 0.000(3) 2_656 .
O63 N61 O61 Ce01 180.000(2) . .
O63A N61A O61A N61A 111.9(9) . 2_656
O61A N61A O61A N61A -68.1(9) 2_656 2_656
O63A N61A O61A N61A 40.1(8) 2_656 2_656
N61A N61A O61A Ce01 91.3(8) 2_656 .
O63A N61A O61A Ce01 -156.8(4) . .
O61A N61A O61A Ce01 23.2(4) 2_656 .
O63A N61A O61A Ce01 131.4(6) 2_656 .
O61A N61A O63A N61A 90(2) 2_656 2_656
O61A N61A O63A N61A -90(2) . 2_656
O63A N61A O63A N61A -1(2) 2_656 2_656
N61A N61A O63A O63A 1(2) 2_656 2_656
O61A N61A O63A O63A 91.2(7) 2_656 2_656
O61A N61A O63A O63A -88.8(7) . 2_656
